data_2203821
loop_
_publ_author_name
'Liao, Wuping'
'Liu, Xiaohui'
'Dronskowski, Richard'

_publ_section_title
;
Europium(II) bromide iodide
;
_journal_issue 6
_journal_name_full 'Acta Crystallographica, Section E'
_journal_page_first i69
_journal_page_last i71
_journal_paper_doi 10.1107/S160053680401075X
_journal_volume 60
_journal_year 2004
_chemical_formula_iupac 'Eu Br I'
_chemical_formula_structural 'Eu Br I'
_chemical_formula_sum 'Br Eu I'
_chemical_formula_weight 358.77
_chemical_name_systematic
;
Europium(II) bromide iodide
;
_space_group_IT_number 62
_space_group_name_Hall '-P 2ac 2n'
_space_group_name_H-M_alt 'P n m a'
_symmetry_cell_setting orthorhombic
_symmetry_space_group_name_Hall '-P 2ac 2n'
_symmetry_space_group_name_H-M 'P n m a'
_atom_sites_solution_primary isomor
_cell_angle_alpha 90.00
_cell_angle_beta 90.00
_cell_angle_gamma 90.00
_cell_formula_units_Z 4
_cell_length_a 8.3723(18)
_cell_length_b 4.7404(11)
_cell_length_c 9.799(2)
_cell_measurement_reflns_used 4924
_cell_measurement_temperature 293(2)
_cell_measurement_theta_max 28.38
_cell_measurement_theta_min 3.20
_cell_volume 388.89(15)
_computing_cell_refinement SMART
_computing_data_collection 'SMART (Bruker, 2001)'
_computing_data_reduction 'SAINT-Plus (Bruker, 1999)'
_computing_molecular_graphics 'PLATON (Spek, 2003)'
_computing_publication_material SHELXTL
_computing_structure_refinement SHELXTL
_computing_structure_solution 'SHELXTL (Sheldrick, 1998)'
_diffrn_ambient_temperature 293(2)
_diffrn_measured_fraction_theta_full 1.000
_diffrn_measured_fraction_theta_max 1.000
_diffrn_measurement_device_type 'Bruker AXS APEX CCD'
_diffrn_measurement_method \w
_diffrn_radiation_monochromator graphite
_diffrn_radiation_source 'fine-focus sealed tube'
_diffrn_radiation_type MoK\a
_diffrn_radiation_wavelength 0.71073
_diffrn_reflns_av_R_equivalents 0.0719
_diffrn_reflns_av_sigmaI/netI 0.0401
_diffrn_reflns_limit_h_max 11
_diffrn_reflns_limit_h_min -11
_diffrn_reflns_limit_k_max 6
_diffrn_reflns_limit_k_min -6
_diffrn_reflns_limit_l_max 13
_diffrn_reflns_limit_l_min -13
_diffrn_reflns_number 4924
_diffrn_reflns_theta_full 28.38
_diffrn_reflns_theta_max 28.38
_diffrn_reflns_theta_min 3.20
_diffrn_standards_decay_% 0
_diffrn_standards_interval_count 0
_diffrn_standards_interval_time 0
_diffrn_standards_number 0
_exptl_absorpt_coefficient_mu 34.077
_exptl_absorpt_correction_T_max 0.360
_exptl_absorpt_correction_T_min 0.100
_exptl_absorpt_correction_type empirical
_exptl_absorpt_process_details '(SADABS; Sheldrick, 1996)'
_exptl_crystal_colour pink
_exptl_crystal_density_diffrn 6.128
_exptl_crystal_density_method 'not measured'
_exptl_crystal_description block
_exptl_crystal_F_000 604
_exptl_crystal_size_max 0.08
_exptl_crystal_size_mid 0.06
_exptl_crystal_size_min 0.03
_refine_diff_density_max 1.581
_refine_diff_density_min -2.172
_refine_ls_extinction_method none
_refine_ls_goodness_of_fit_ref 1.075
_refine_ls_matrix_type full
_refine_ls_number_parameters 19
_refine_ls_number_reflns 546
_refine_ls_number_restraints 0
_refine_ls_restrained_S_all 1.075
_refine_ls_R_factor_all 0.0595
_refine_ls_R_factor_gt 0.0378
_refine_ls_shift/su_max 0.000
_refine_ls_shift/su_mean 0.000
_refine_ls_structure_factor_coef Fsqd
_refine_ls_weighting_details 'w = 1/[\s^2^(Fo^2^)+(0.0239P)^2^+11.5746P] where P = (Fo^2^+2Fc^2^)/3'
_refine_ls_weighting_scheme calc
_refine_ls_wR_factor_gt 0.0730
_refine_ls_wR_factor_ref 0.0802
_reflns_number_gt 429
_reflns_number_total 546
_reflns_threshold_expression I>2\s(I)
_cod_data_source_file wm6017.cif
_cod_depositor_comments
;
The following automatic conversions were performed:
'_symmetry_cell_setting' value 'Orthorhombic' changed to 'orthorhombic'
according to '/home/saulius/struct/CIF-dictionaries/cif_core.dic'
dictionary named 'cif_core.dic' version 2.4.1 from 2010-06-29.

Automatic conversion script
Id: cif_fix_enum 1527 2010-12-29 10:47:43Z saulius 
;
_cod_database_code 2203821

loop_
_symmetry_equiv_pos_as_xyz
'x, y, z'
'-x+1/2, -y, z+1/2'
'-x, y+1/2, -z'
'x+1/2, -y+1/2, -z+1/2'
'-x, -y, -z'
'x-1/2, y, -z-1/2'
'x, -y-1/2, z'
'-x-1/2, y-1/2, z-1/2'

loop_
_atom_site_label
_atom_site_fract_x
_atom_site_fract_y
_atom_site_fract_z
_atom_site_U_iso_or_equiv
_atom_site_adp_type
_atom_site_calc_flag
_atom_site_refinement_flags
_atom_site_occupancy
_atom_site_type_symbol
Eu 0.72653(10) 0.7500 0.37198(9) 0.0242(2) Uani d S 1 Eu
I 1.02693(14) 0.2500 0.33271(11) 0.0243(3) Uani d S 1 I
Br 0.6442(2) 0.2500 0.5642(2) 0.0312(4) Uani d S 1 Br

loop_
_atom_site_aniso_label
_atom_site_aniso_U_11
_atom_site_aniso_U_22
_atom_site_aniso_U_33
_atom_site_aniso_U_12
_atom_site_aniso_U_13
_atom_site_aniso_U_23
Eu 0.0240(5) 0.0219(4) 0.0267(4) 0.000 0.0028(4) 0.000
I 0.0247(6) 0.0238(5) 0.0245(5) 0.000 -0.0005(4) 0.000
Br 0.0285(10) 0.0315(9) 0.0337(9) 0.000 0.0014(7) 0.000

loop_
_atom_type_symbol
_atom_type_description
_atom_type_scat_dispersion_real
_atom_type_scat_dispersion_imag
_atom_type_scat_source
Br Br -0.2901 2.4595 'International Tables Vol C Tables 4.2.6.8 and 6.1.1.4'
Eu Eu -0.1578 3.6682 'International Tables Vol C Tables 4.2.6.8 and 6.1.1.4'
I I -0.4742 1.8119 'International Tables Vol C Tables 4.2.6.8 and 6.1.1.4'

loop_
_geom_angle_atom_site_label_1
_geom_angle_atom_site_label_2
_geom_angle_atom_site_label_3
_geom_angle_site_symmetry_1
_geom_angle_site_symmetry_3
_geom_angle
_geom_angle_publ_flag
Br Eu Br 1_565 . 99.52(6) yes
Br Eu Br 1_565 5_666 70.27(5) yes
Br Eu Br . 5_666 70.27(5) no
Br Eu Br 1_565 2_664 130.24(3) yes
Br Eu Br . 2_664 130.24(3) no
Br Eu Br 5_666 2_664 121.14(5) yes
Br Eu I 1_565 1_565 72.99(4) yes
Br Eu I . 1_565 138.42(5) yes
Br Eu I 5_666 1_565 136.960(18) yes
Br Eu I 2_664 1_565 69.61(3) yes
Br Eu I 1_565 . 138.42(5) no
Br Eu I . . 72.99(4) no
Br Eu I 5_666 . 136.960(18) no
Br Eu I 2_664 . 69.61(3) no
I Eu I 1_565 . 85.94(4) yes
Br Eu I 1_565 6_556 138.84(5) yes
Br Eu I . 6_556 74.14(4) yes
Br Eu I 5_666 6_556 69.38(3) yes
Br Eu I 2_664 6_556 67.96(3) yes
I Eu I 1_565 6_556 137.56(3) yes
I Eu I . 6_556 79.73(2) yes
Br Eu I 1_565 6_566 74.14(4) no
Br Eu I . 6_566 138.84(5) no
Br Eu I 5_666 6_566 69.38(3) no
Br Eu I 2_664 6_566 67.96(3) no
I Eu I 1_565 6_566 79.73(2) no
I Eu I . 6_566 137.56(3) no
I Eu I 6_556 6_566 84.47(3) yes
Br Eu I 1_565 5_766 68.60(4) yes
Br Eu I . 5_766 68.60(4) no
Br Eu I 5_666 5_766 114.11(5) yes
Br Eu I 2_664 5_766 124.75(5) yes
I Eu I 1_565 5_766 70.74(3) yes
I Eu I . 5_766 70.74(3) no
I Eu I 6_556 5_766 137.587(19) yes
I Eu I 6_566 5_766 137.587(19) no
Eu I Eu 1_545 . 85.94(4) no
Eu I Eu 1_545 6_646 86.99(2) no
Eu I Eu . 6_646 149.76(4) no
Eu I Eu 1_545 6_656 149.76(4) no
Eu I Eu . 6_656 86.99(2) no
Eu I Eu 6_646 6_656 84.47(3) no
Eu I Eu 1_545 5_766 109.26(3) no
Eu I Eu . 5_766 109.26(3) no
Eu I Eu 6_646 5_766 100.83(3) no
Eu I Eu 6_656 5_766 100.83(3) no
Eu Br Eu 1_545 . 99.52(6) no
Eu Br Eu 1_545 5_666 109.73(5) no
Eu Br Eu . 5_666 109.73(5) no
Eu Br Eu 1_545 2_665 119.73(4) no
Eu Br Eu . 2_665 119.73(4) no
Eu Br Eu 5_666 2_665 98.35(5) no

loop_
_geom_bond_atom_site_label_1
_geom_bond_atom_site_label_2
_geom_bond_site_symmetry_2
_geom_bond_distance
_geom_bond_publ_flag
Eu Br 1_565 3.1049(15) yes
Eu Br . 3.1049(15) no
Eu Br 5_666 3.166(2) yes
Eu Br 2_664 3.204(2) yes
Eu I 1_565 3.4772(12) yes
Eu I . 3.4772(12) no
Eu I 6_556 3.5261(12) yes
Eu I 6_566 3.5261(12) no
Eu I 5_766 3.5544(15) yes
I Eu 1_545 3.4772(12) no
I Eu 6_646 3.5261(12) no
I Eu 6_656 3.5261(12) no
I Eu 5_766 3.5544(15) no
Br Eu 1_545 3.1049(15) no
Br Eu 5_666 3.166(2) no
Br Eu 2_665 3.204(2) no
